data_4326486
loop_
_publ_author_name
'Pratik Verma'
'John Weir'
'Liviu Mirica'
'T. Daniel P. Stack'

_publ_section_title
;
 Tale of a Twist: Magnetic and Optical Switching in Copper(II) Semiquinone
 Complexes
;
_journal_name_full 'Inorganic Chemistry'
_journal_page_first 9816
_journal_page_last 9825
_journal_paper_doi 10.1021/ic200958g
_journal_volume 50
_journal_year 2011
_chemical_formula_moiety 'C24 H44 Cu N2 O2'
_chemical_formula_sum 'C24 H44 Cu N2 O2'
_chemical_formula_weight 456.15
_chemical_name_systematic
; 
 ? 
;
_space_group_IT_number 14
_symmetry_cell_setting monoclinic
_symmetry_space_group_name_Hall '-P 2ybc'
_symmetry_space_group_name_H-M 'P 1 21/c 1'
_atom_sites_solution_hydrogens geom
_atom_sites_solution_primary direct
_atom_sites_solution_secondary difmap
_audit_creation_method SHELXL-97
_cell_angle_alpha 90.000(1)
_cell_angle_beta 102.785(1)
_cell_angle_gamma 90.000(1)
_cell_formula_units_Z 4
_cell_length_a 13.038(1)
_cell_length_b 9.469(1)
_cell_length_c 20.583(1)
_cell_measurement_reflns_used 5233
_cell_measurement_temperature 118(2)
_cell_measurement_theta_max 24.72
_cell_measurement_theta_min 2.03
_cell_volume 2478.1(3)
_computing_structure_refinement 'SHELXL-97 (Sheldrick, 1997)'
_computing_structure_solution 'SHELXS-97 (Sheldrick, 1990)'
_diffrn_ambient_temperature 118(2)
_diffrn_measured_fraction_theta_full 0.971
_diffrn_measured_fraction_theta_max 0.971
_diffrn_radiation_monochromator graphite
_diffrn_radiation_source 'fine-focus sealed tube'
_diffrn_radiation_type MoK\a
_diffrn_radiation_wavelength 0.71073
_diffrn_reflns_av_R_equivalents 0.0646
_diffrn_reflns_av_sigmaI/netI 0.0636
_diffrn_reflns_limit_h_max 13
_diffrn_reflns_limit_h_min -15
_diffrn_reflns_limit_k_max 11
_diffrn_reflns_limit_k_min -10
_diffrn_reflns_limit_l_max 20
_diffrn_reflns_limit_l_min -23
_diffrn_reflns_number 10753
_diffrn_reflns_theta_full 24.72
_diffrn_reflns_theta_max 24.72
_diffrn_reflns_theta_min 2.03
_exptl_absorpt_coefficient_mu 0.902
_exptl_absorpt_correction_T_max 0.98
_exptl_absorpt_correction_T_min 0.88
_exptl_absorpt_correction_type empirical
_exptl_crystal_colour colorless
_exptl_crystal_density_diffrn 1.223
_exptl_crystal_description rhombic
_exptl_crystal_F_000 988
_exptl_crystal_size_max 0.21
_exptl_crystal_size_mid 0.10
_exptl_crystal_size_min 0.10
_refine_diff_density_max 0.686
_refine_diff_density_min -0.814
_refine_diff_density_rms 0.079
_refine_ls_extinction_method none
_refine_ls_goodness_of_fit_ref 0.946
_refine_ls_hydrogen_treatment mixed
_refine_ls_matrix_type full
_refine_ls_number_parameters 282
_refine_ls_number_reflns 4100
_refine_ls_number_restraints 0
_refine_ls_restrained_S_all 0.946
_refine_ls_R_factor_all 0.0596
_refine_ls_R_factor_gt 0.0401
_refine_ls_shift/su_max 0.015
_refine_ls_shift/su_mean 0.000
_refine_ls_structure_factor_coef Fsqd
_refine_ls_weighting_details 'calc w=1/[\s^2^(Fo^2^)+(0.0603P)^2^+0.0000P] where P=(Fo^2^+2Fc^2^)/3'
_refine_ls_weighting_scheme calc
_refine_ls_wR_factor_gt 0.0967
_refine_ls_wR_factor_ref 0.1024
_reflns_number_gt 3000
_reflns_number_total 4100
_reflns_threshold_expression >2sigma(I)
_cod_data_source_file ic200958g_si_002.cif
_cod_data_source_block shelxl
_cod_original_cell_volume 2478.0(3)
_cod_original_sg_symbol_H-M 'P 21/c'
_cod_database_code 4326486

loop_
_symmetry_equiv_pos_as_xyz
'x, y, z'
'-x, y+1/2, -z+1/2'
'-x, -y, -z'
'x, -y-1/2, z-1/2'

loop_
_atom_site_label
_atom_site_type_symbol
_atom_site_fract_x
_atom_site_fract_y
_atom_site_fract_z
_atom_site_U_iso_or_equiv
_atom_site_adp_type
_atom_site_occupancy
_atom_site_symmetry_multiplicity
_atom_site_calc_flag
_atom_site_refinement_flags
Cu1 Cu 0.54408(3) 0.37203(3) 0.045559(16) 0.01454(13) Uani 1 1 d .
O1 O 0.44796(14) 0.37112(19) -0.04008(9) 0.0143(4) Uani 1 1 d .
O2 O 0.41790(14) 0.36492(19) 0.08099(9) 0.0163(4) Uani 1 1 d .
N1 N 0.66761(19) 0.3168(2) 0.00224(12) 0.0146(5) Uani 1 1 d .
H1N H 0.659(2) 0.373(3) -0.0304(15) 0.021(9) Uiso 1 1 d .
N2 N 0.65846(18) 0.3902(3) 0.13262(11) 0.0148(5) Uani 1 1 d .
H2N H 0.659(2) 0.482(3) 0.1322(13) 0.013(8) Uiso 1 1 d .
C1 C 0.7649(2) 0.3623(3) 0.04917(14) 0.0168(6) Uani 1 1 d .
H1A H 0.7757 0.4647 0.0437 0.020 Uiso 1 1 calc R
H1B H 0.8259 0.3116 0.0390 0.020 Uiso 1 1 calc R
C2 C 0.7581(2) 0.3321(3) 0.12065(14) 0.0197(7) Uani 1 1 d .
H2A H 0.7607 0.2289 0.1286 0.024 Uiso 1 1 calc R
H2B H 0.8185 0.3759 0.1518 0.024 Uiso 1 1 calc R
C3 C 0.6665(2) 0.1649(3) -0.02398(15) 0.0205(7) Uani 1 1 d .
C4 C 0.7736(3) 0.1207(3) -0.03580(18) 0.0368(9) Uani 1 1 d .
H4A H 0.7680 0.0268 -0.0563 0.055 Uiso 1 1 calc R
H4B H 0.8251 0.1181 0.0068 0.055 Uiso 1 1 calc R
H4C H 0.7964 0.1889 -0.0655 0.055 Uiso 1 1 calc R
C5 C 0.5870(3) 0.1589(3) -0.09065(15) 0.0290(8) Uani 1 1 d .
H5A H 0.6076 0.2259 -0.1218 0.044 Uiso 1 1 calc R
H5B H 0.5171 0.1838 -0.0840 0.044 Uiso 1 1 calc R
H5C H 0.5853 0.0632 -0.1090 0.044 Uiso 1 1 calc R
C6 C 0.6333(3) 0.0648(3) 0.02530(16) 0.0334(8) Uani 1 1 d .
H6A H 0.6277 -0.0313 0.0071 0.050 Uiso 1 1 calc R
H6B H 0.5650 0.0944 0.0331 0.050 Uiso 1 1 calc R
H6C H 0.6859 0.0666 0.0675 0.050 Uiso 1 1 calc R
C7 C 0.6371(2) 0.3522(3) 0.19995(14) 0.0192(7) Uani 1 1 d .
C8 C 0.7380(2) 0.3592(3) 0.25464(15) 0.0260(7) Uani 1 1 d .
H8A H 0.7865 0.2851 0.2472 0.039 Uiso 1 1 calc R
H8B H 0.7208 0.3453 0.2982 0.039 Uiso 1 1 calc R
H8C H 0.7711 0.4518 0.2535 0.039 Uiso 1 1 calc R
C9 C 0.5588(2) 0.4597(3) 0.21457(15) 0.0243(7) Uani 1 1 d .
H9A H 0.5910 0.5537 0.2187 0.036 Uiso 1 1 calc R
H9B H 0.5388 0.4348 0.2563 0.036 Uiso 1 1 calc R
H9C H 0.4961 0.4599 0.1781 0.036 Uiso 1 1 calc R
C10 C 0.5924(2) 0.2021(3) 0.19601(15) 0.0248(7) Uani 1 1 d .
H10A H 0.5281 0.1975 0.1608 0.037 Uiso 1 1 calc R
H10B H 0.5761 0.1770 0.2388 0.037 Uiso 1 1 calc R
H10C H 0.6444 0.1358 0.1859 0.037 Uiso 1 1 calc R
C11 C 0.3529(2) 0.3258(3) -0.03306(14) 0.0137(6) Uani 1 1 d .
C12 C 0.3342(2) 0.3299(3) 0.03256(14) 0.0147(6) Uani 1 1 d .
C13 C 0.2326(2) 0.3039(3) 0.04144(14) 0.0168(7) Uani 1 1 d .
C14 C 0.1561(2) 0.2619(3) -0.01491(14) 0.0194(7) Uani 1 1 d .
H14 H 0.0873 0.2425 -0.0089 0.023 Uiso 1 1 calc R
C15 C 0.1740(2) 0.2471(3) -0.07804(14) 0.0166(7) Uani 1 1 d .
C16 C 0.2756(2) 0.2812(3) -0.08652(14) 0.0150(6) Uani 1 1 d .
H16 H 0.2910 0.2734 -0.1294 0.018 Uiso 1 1 calc R
C17 C 0.2052(2) 0.3267(3) 0.10995(15) 0.0201(7) Uani 1 1 d .
C18 C 0.2725(3) 0.2301(3) 0.16278(15) 0.0271(8) Uani 1 1 d .
H18A H 0.3472 0.2470 0.1643 0.041 Uiso 1 1 calc R
H18B H 0.2555 0.1312 0.1512 0.041 Uiso 1 1 calc R
H18C H 0.2578 0.2507 0.2065 0.041 Uiso 1 1 calc R
C19 C 0.2273(3) 0.4818(3) 0.13106(15) 0.0273(8) Uani 1 1 d .
H19A H 0.2100 0.4972 0.1745 0.041 Uiso 1 1 calc R
H19B H 0.1840 0.5439 0.0979 0.041 Uiso 1 1 calc R
H19C H 0.3018 0.5028 0.1342 0.041 Uiso 1 1 calc R
C20 C 0.0896(2) 0.2974(4) 0.10889(16) 0.0327(8) Uani 1 1 d .
H20A H 0.0731 0.1990 0.0960 0.049 Uiso 1 1 calc R
H20B H 0.0451 0.3603 0.0767 0.049 Uiso 1 1 calc R
H20C H 0.0764 0.3140 0.1533 0.049 Uiso 1 1 calc R
C21 C 0.0895(2) 0.1991(3) -0.13799(14) 0.0202(7) Uani 1 1 d .
C22 C 0.0642(3) 0.3202(4) -0.18905(17) 0.0363(9) Uani 1 1 d .
H22A H 0.0117 0.2881 -0.2280 0.054 Uiso 1 1 calc R
H22B H 0.1284 0.3484 -0.2029 0.054 Uiso 1 1 calc R
H22C H 0.0363 0.4010 -0.1687 0.054 Uiso 1 1 calc R
C23 C 0.1288(3) 0.0737(4) -0.17285(17) 0.0403(9) Uani 1 1 d .
H23A H 0.1444 -0.0059 -0.1418 0.061 Uiso 1 1 calc R
H23B H 0.1928 0.1010 -0.1873 0.061 Uiso 1 1 calc R
H23C H 0.0745 0.0459 -0.2117 0.061 Uiso 1 1 calc R
C24 C -0.0106(3) 0.1543(4) -0.11881(18) 0.0421(10) Uani 1 1 d .
H24A H 0.0051 0.0810 -0.0844 0.063 Uiso 1 1 calc R
H24B H -0.0599 0.1169 -0.1580 0.063 Uiso 1 1 calc R
H24C H -0.0423 0.2359 -0.1015 0.063 Uiso 1 1 calc R

loop_
_atom_site_aniso_label
_atom_site_aniso_U_11
_atom_site_aniso_U_22
_atom_site_aniso_U_33
_atom_site_aniso_U_23
_atom_site_aniso_U_13
_atom_site_aniso_U_12
Cu1 0.0139(2) 0.0127(2) 0.0159(2) 0.00014(15) 0.00092(13) 0.00064(16)
O1 0.0135(10) 0.0138(10) 0.0153(10) -0.0002(8) 0.0028(8) -0.0025(9)
O2 0.0146(10) 0.0187(11) 0.0149(10) -0.0013(9) 0.0014(8) -0.0027(9)
N1 0.0172(14) 0.0073(12) 0.0184(14) 0.0010(11) 0.0022(11) 0.0010(10)
N2 0.0172(13) 0.0090(13) 0.0176(13) 0.0008(10) 0.0025(10) 0.0020(11)
C1 0.0143(15) 0.0127(15) 0.0226(16) 0.0008(12) 0.0025(12) 0.0005(12)
C2 0.0175(17) 0.0178(16) 0.0221(17) -0.0018(12) 0.0008(13) 0.0015(12)
C3 0.0268(18) 0.0092(15) 0.0252(18) -0.0058(12) 0.0052(14) 0.0025(13)
C4 0.030(2) 0.0251(19) 0.055(2) -0.0188(17) 0.0071(17) 0.0083(16)
C5 0.033(2) 0.0263(19) 0.0254(18) -0.0077(14) 0.0013(15) 0.0044(15)
C6 0.050(2) 0.0159(17) 0.033(2) -0.0036(15) 0.0062(17) -0.0090(17)
C7 0.0207(17) 0.0196(17) 0.0163(16) 0.0019(12) 0.0015(13) -0.0003(13)
C8 0.0262(18) 0.0328(19) 0.0166(16) -0.0005(14) -0.0009(14) 0.0030(15)
C9 0.0235(18) 0.0273(18) 0.0216(17) -0.0056(14) 0.0037(14) 0.0027(14)
C10 0.0241(18) 0.0234(18) 0.0262(18) 0.0079(14) 0.0042(14) -0.0009(14)
C11 0.0166(16) 0.0054(13) 0.0193(16) 0.0010(11) 0.0041(13) 0.0022(11)
C12 0.0179(16) 0.0052(14) 0.0202(16) 0.0016(11) 0.0023(13) 0.0010(11)
C13 0.0197(17) 0.0081(15) 0.0215(17) 0.0039(12) 0.0022(13) 0.0004(12)
C14 0.0162(16) 0.0121(15) 0.0293(18) 0.0041(13) 0.0038(14) -0.0021(12)
C15 0.0155(16) 0.0084(15) 0.0243(17) 0.0012(12) 0.0012(13) 0.0010(12)
C16 0.0216(16) 0.0064(14) 0.0152(16) 0.0009(11) 0.0003(13) 0.0032(12)
C17 0.0209(17) 0.0175(16) 0.0222(17) 0.0012(13) 0.0056(13) -0.0010(13)
C18 0.036(2) 0.0246(18) 0.0227(18) 0.0016(14) 0.0102(15) 0.0000(15)
C19 0.034(2) 0.0214(18) 0.0293(19) 0.0001(14) 0.0129(16) 0.0025(15)
C20 0.028(2) 0.043(2) 0.030(2) 0.0001(16) 0.0119(16) -0.0062(16)
C21 0.0173(16) 0.0156(16) 0.0238(17) -0.0001(13) -0.0038(13) -0.0012(13)
C22 0.034(2) 0.030(2) 0.036(2) 0.0062(16) -0.0106(17) -0.0019(16)
C23 0.035(2) 0.033(2) 0.044(2) -0.0148(17) -0.0098(18) 0.0007(17)
C24 0.026(2) 0.058(3) 0.036(2) 0.0006(18) -0.0046(16) -0.0159(18)

loop_
_atom_type_symbol
_atom_type_description
_atom_type_scat_dispersion_real
_atom_type_scat_dispersion_imag
_atom_type_scat_source
H H 0.0000 0.0000 'International Tables Vol C Tables 4.2.6.8 and 6.1.1.4'
N N 0.0061 0.0033 'International Tables Vol C Tables 4.2.6.8 and 6.1.1.4'
Cu Cu 0.3201 1.2651 'International Tables Vol C Tables 4.2.6.8 and 6.1.1.4'
C C 0.0033 0.0016 'International Tables Vol C Tables 4.2.6.8 and 6.1.1.4'
O O 0.0106 0.0060 'International Tables Vol C Tables 4.2.6.8 and 6.1.1.4'

loop_
_geom_angle_atom_site_label_1
_geom_angle_atom_site_label_2
_geom_angle_atom_site_label_3
_geom_angle
_geom_angle_site_symmetry_3
O1 Cu1 O2 84.82(7) .
O1 Cu1 N2 172.97(8) .
O2 Cu1 N2 100.70(8) .
O1 Cu1 N1 90.88(9) .
O2 Cu1 N1 162.90(9) .
N2 Cu1 N1 85.06(9) .
O1 Cu1 O1 89.30(7) 3_665
O2 Cu1 O1 95.75(7) 3_665
N2 Cu1 O1 85.83(8) 3_665
N1 Cu1 O1 100.75(8) 3_665
C11 O1 Cu1 109.33(16) .
C11 O1 Cu1 111.82(15) 3_665
Cu1 O1 Cu1 90.70(7) 3_665
C12 O2 Cu1 110.20(16) .
C1 N1 C3 116.3(2) .
C1 N1 Cu1 106.34(17) .
C3 N1 Cu1 116.09(18) .
C1 N1 H1N 106(2) .
C3 N1 H1N 109(2) .
Cu1 N1 H1N 102(2) .
C2 N2 C7 114.2(2) .
C2 N2 Cu1 108.40(17) .
C7 N2 Cu1 121.93(18) .
C2 N2 H2N 111.1(19) .
C7 N2 H2N 104.5(18) .
Cu1 N2 H2N 94.6(19) .
N1 C1 C2 110.6(2) .
N1 C1 H1A 109.5 .
C2 C1 H1A 109.5 .
N1 C1 H1B 109.5 .
C2 C1 H1B 109.5 .
H1A C1 H1B 108.1 .
N2 C2 C1 109.4(2) .
N2 C2 H2A 109.8 .
C1 C2 H2A 109.8 .
N2 C2 H2B 109.8 .
C1 C2 H2B 109.8 .
H2A C2 H2B 108.2 .
C6 C3 C5 109.9(3) .
C6 C3 C4 109.9(3) .
C5 C3 C4 108.0(2) .
C6 C3 N1 109.4(2) .
C5 C3 N1 107.6(2) .
C4 C3 N1 112.0(2) .
C3 C4 H4A 109.5 .
C3 C4 H4B 109.5 .
H4A C4 H4B 109.5 .
C3 C4 H4C 109.5 .
H4A C4 H4C 109.5 .
H4B C4 H4C 109.5 .
C3 C5 H5A 109.5 .
C3 C5 H5B 109.5 .
H5A C5 H5B 109.5 .
C3 C5 H5C 109.5 .
H5A C5 H5C 109.5 .
H5B C5 H5C 109.5 .
C3 C6 H6A 109.5 .
C3 C6 H6B 109.5 .
H6A C6 H6B 109.5 .
C3 C6 H6C 109.5 .
H6A C6 H6C 109.5 .
H6B C6 H6C 109.5 .
N2 C7 C9 106.9(2) .
N2 C7 C10 108.4(2) .
C9 C7 C10 111.6(2) .
N2 C7 C8 111.1(2) .
C9 C7 C8 109.3(2) .
C10 C7 C8 109.5(2) .
C7 C8 H8A 109.5 .
C7 C8 H8B 109.5 .
H8A C8 H8B 109.5 .
C7 C8 H8C 109.5 .
H8A C8 H8C 109.5 .
H8B C8 H8C 109.5 .
C7 C9 H9A 109.5 .
C7 C9 H9B 109.5 .
H9A C9 H9B 109.5 .
C7 C9 H9C 109.5 .
H9A C9 H9C 109.5 .
H9B C9 H9C 109.5 .
C7 C10 H10A 109.5 .
C7 C10 H10B 109.5 .
H10A C10 H10B 109.5 .
C7 C10 H10C 109.5 .
H10A C10 H10C 109.5 .
H10B C10 H10C 109.5 .
O1 C11 C16 122.5(2) .
O1 C11 C12 116.5(2) .
C16 C11 C12 121.0(3) .
O2 C12 C13 125.6(3) .
O2 C12 C11 115.3(2) .
C13 C12 C11 119.0(3) .
C12 C13 C14 117.4(3) .
C12 C13 C17 120.8(3) .
C14 C13 C17 121.7(3) .
C15 C14 C13 124.6(3) .
C15 C14 H14 117.7 .
C13 C14 H14 117.7 .
C14 C15 C16 117.0(3) .
C14 C15 C21 123.3(3) .
C16 C15 C21 119.8(3) .
C11 C16 C15 120.7(3) .
C11 C16 H16 119.7 .
C15 C16 H16 119.7 .
C20 C17 C19 107.4(3) .
C20 C17 C18 108.0(3) .
C19 C17 C18 109.0(3) .
C20 C17 C13 112.9(3) .
C19 C17 C13 108.9(2) .
C18 C17 C13 110.6(2) .
C17 C18 H18A 109.5 .
C17 C18 H18B 109.5 .
H18A C18 H18B 109.5 .
C17 C18 H18C 109.5 .
H18A C18 H18C 109.5 .
H18B C18 H18C 109.5 .
C17 C19 H19A 109.5 .
C17 C19 H19B 109.5 .
H19A C19 H19B 109.5 .
C17 C19 H19C 109.5 .
H19A C19 H19C 109.5 .
H19B C19 H19C 109.5 .
C17 C20 H20A 109.5 .
C17 C20 H20B 109.5 .
H20A C20 H20B 109.5 .
C17 C20 H20C 109.5 .
H20A C20 H20C 109.5 .
H20B C20 H20C 109.5 .
C24 C21 C15 112.5(3) .
C24 C21 C23 107.7(3) .
C15 C21 C23 110.6(2) .
C24 C21 C22 108.7(3) .
C15 C21 C22 109.7(2) .
C23 C21 C22 107.5(3) .
C21 C22 H22A 109.5 .
C21 C22 H22B 109.5 .
H22A C22 H22B 109.5 .
C21 C22 H22C 109.5 .
H22A C22 H22C 109.5 .
H22B C22 H22C 109.5 .
C21 C23 H23A 109.5 .
C21 C23 H23B 109.5 .
H23A C23 H23B 109.5 .
C21 C23 H23C 109.5 .
H23A C23 H23C 109.5 .
H23B C23 H23C 109.5 .
C21 C24 H24A 109.5 .
C21 C24 H24B 109.5 .
H24A C24 H24B 109.5 .
C21 C24 H24C 109.5 .
H24A C24 H24C 109.5 .
H24B C24 H24C 109.5 .

loop_
_geom_bond_atom_site_label_1
_geom_bond_atom_site_label_2
_geom_bond_distance
_geom_bond_site_symmetry_2
Cu1 O1 1.9236(18) .
Cu1 O2 1.9426(19) .
Cu1 N2 2.069(2) .
Cu1 N1 2.073(2) .
Cu1 O1 2.4379(18) 3_665
O1 C11 1.349(3) .
O1 Cu1 2.4379(18) 3_665
O2 C12 1.346(3) .
N1 C1 1.478(4) .
N1 C3 1.535(3) .
N1 H1N 0.84(3) .
N2 C2 1.480(4) .
N2 C7 1.516(4) .
N2 H2N 0.87(3) .
C1 C2 1.521(4) .
C1 H1A 0.9900 .
C1 H1B 0.9900 .
C2 H2A 0.9900 .
C2 H2B 0.9900 .
C3 C6 1.520(4) .
C3 C5 1.527(4) .
C3 C4 1.528(4) .
C4 H4A 0.9800 .
C4 H4B 0.9800 .
C4 H4C 0.9800 .
C5 H5A 0.9800 .
C5 H5B 0.9800 .
C5 H5C 0.9800 .
C6 H6A 0.9800 .
C6 H6B 0.9800 .
C6 H6C 0.9800 .
C7 C9 1.518(4) .
C7 C10 1.531(4) .
C7 C8 1.532(4) .
C8 H8A 0.9800 .
C8 H8B 0.9800 .
C8 H8C 0.9800 .
C9 H9A 0.9800 .
C9 H9B 0.9800 .
C9 H9C 0.9800 .
C10 H10A 0.9800 .
C10 H10B 0.9800 .
C10 H10C 0.9800 .
C11 C16 1.384(4) .
C11 C12 1.425(4) .
C12 C13 1.399(4) .
C13 C14 1.410(4) .
C13 C17 1.545(4) .
C14 C15 1.378(4) .
C14 H14 0.9500 .
C15 C16 1.411(4) .
C15 C21 1.530(4) .
C16 H16 0.9500 .
C17 C20 1.528(4) .
C17 C19 1.540(4) .
C17 C18 1.539(4) .
C18 H18A 0.9800 .
C18 H18B 0.9800 .
C18 H18C 0.9800 .
C19 H19A 0.9800 .
C19 H19B 0.9800 .
C19 H19C 0.9800 .
C20 H20A 0.9800 .
C20 H20B 0.9800 .
C20 H20C 0.9800 .
C21 C24 1.506(4) .
C21 C23 1.533(4) .
C21 C22 1.541(4) .
C22 H22A 0.9800 .
C22 H22B 0.9800 .
C22 H22C 0.9800 .
C23 H23A 0.9800 .
C23 H23B 0.9800 .
C23 H23C 0.9800 .
C24 H24A 0.9800 .
C24 H24B 0.9800 .
C24 H24C 0.9800 .

loop_
_geom_torsion_atom_site_label_1
_geom_torsion_atom_site_label_2
_geom_torsion_atom_site_label_3
_geom_torsion_atom_site_label_4
_geom_torsion
_geom_torsion_site_symmetry_1
_geom_torsion_site_symmetry_4
O2 Cu1 O1 C11 -17.63(16) . .
N1 Cu1 O1 C11 145.79(17) . .
O1 Cu1 O1 C11 -113.46(17) 3_665 .
O2 Cu1 O1 Cu1 95.84(7) . 3_665
N1 Cu1 O1 Cu1 -100.75(8) . 3_665
O1 Cu1 O1 Cu1 0.0(0) 3_665 3_665
O1 Cu1 O2 C12 14.40(16) . .
N2 Cu1 O2 C12 -170.00(17) . .
N1 Cu1 O2 C12 -61.6(4) . .
O1 Cu1 O2 C12 103.17(16) 3_665 .
O1 Cu1 N1 C1 157.53(17) . .
O2 Cu1 N1 C1 -127.4(3) . .
N2 Cu1 N1 C1 -16.72(17) . .
O1 Cu1 N1 C1 68.07(17) 3_665 .
O1 Cu1 N1 C3 -71.4(2) . .
O2 Cu1 N1 C3 3.7(4) . .
N2 Cu1 N1 C3 114.4(2) . .
O1 Cu1 N1 C3 -160.84(19) 3_665 .
O2 Cu1 N2 C2 153.99(18) . .
N1 Cu1 N2 C2 -9.74(18) . .
O1 Cu1 N2 C2 -110.93(18) 3_665 .
O2 Cu1 N2 C7 18.3(2) . .
N1 Cu1 N2 C7 -145.4(2) . .
O1 Cu1 N2 C7 113.4(2) 3_665 .
C3 N1 C1 C2 -90.7(3) . .
Cu1 N1 C1 C2 40.3(3) . .
C7 N2 C2 C1 173.5(2) . .
Cu1 N2 C2 C1 34.0(3) . .
N1 C1 C2 N2 -50.8(3) . .
C1 N1 C3 C6 85.2(3) . .
Cu1 N1 C3 C6 -41.1(3) . .
C1 N1 C3 C5 -155.5(2) . .
Cu1 N1 C3 C5 78.2(3) . .
C1 N1 C3 C4 -37.0(3) . .
Cu1 N1 C3 C4 -163.2(2) . .
C2 N2 C7 C9 159.3(2) . .
Cu1 N2 C7 C9 -67.3(3) . .
C2 N2 C7 C10 -80.3(3) . .
Cu1 N2 C7 C10 53.1(3) . .
C2 N2 C7 C8 40.1(3) . .
Cu1 N2 C7 C8 173.52(18) . .
Cu1 O1 C11 C16 -163.8(2) . .
Cu1 O1 C11 C16 97.3(3) 3_665 .
Cu1 O1 C11 C12 18.0(3) . .
Cu1 O1 C11 C12 -80.9(2) 3_665 .
Cu1 O2 C12 C13 174.5(2) . .
Cu1 O2 C12 C11 -8.3(3) . .
O1 C11 C12 O2 -6.6(3) . .
C16 C11 C12 O2 175.2(2) . .
O1 C11 C12 C13 170.8(2) . .
C16 C11 C12 C13 -7.4(4) . .
O2 C12 C13 C14 -177.1(2) . .
C11 C12 C13 C14 5.8(4) . .
O2 C12 C13 C17 5.4(4) . .
C11 C12 C13 C17 -171.7(2) . .
C12 C13 C14 C15 -1.1(4) . .
C17 C13 C14 C15 176.4(3) . .
C13 C14 C15 C16 -2.2(4) . .
C13 C14 C15 C21 179.0(3) . .
O1 C11 C16 C15 -174.1(2) . .
C12 C11 C16 C15 4.1(4) . .
C14 C15 C16 C11 0.7(4) . .
C21 C15 C16 C11 179.5(2) . .
C12 C13 C17 C20 178.1(3) . .
C14 C13 C17 C20 0.7(4) . .
C12 C13 C17 C19 58.9(3) . .
C14 C13 C17 C19 -118.6(3) . .
C12 C13 C17 C18 -60.9(3) . .
C14 C13 C17 C18 121.7(3) . .
C14 C15 C21 C24 -6.6(4) . .
C16 C15 C21 C24 174.7(3) . .
C14 C15 C21 C23 -127.1(3) . .
C16 C15 C21 C23 54.2(4) . .
C14 C15 C21 C22 114.6(3) . .
C16 C15 C21 C22 -64.2(3) . .
